data_5000429
loop_
_publ_author_name
'Huffman, John C.'

_journal_name_full
;
 Reciprocal Net (Indiana University Molecular Structure Center)
;
_chemical_formula_sum 'C60 H126 O21 Zr4'
_chemical_formula_weight 1548.54
_space_group_IT_number 14
_symmetry_cell_setting monoclinic
_symmetry_space_group_name_Hall '-P 2ybc'
_symmetry_space_group_name_H-M 'P 1 21/c 1'
_audit_creation_method 'minor manual editing of SDT2CIF v. 1.2 BETA  output'
_cell_angle_alpha 90
_cell_angle_beta 106.073(14)
_cell_angle_gamma 90
_cell_formula_units_Z 4
_cell_length_a 16.467(5)
_cell_length_b 19.970(6)
_cell_length_c 23.732(6)
_cell_measurement_reflns_used 52
_cell_measurement_temperature 95.
_cell_measurement_theta_max 13.08
_cell_measurement_theta_min 8.46
_cell_volume 7499(4)
_computing_cell_refinement 'XTEL, local package'
_computing_data_collection 'NPS, local program'
_computing_data_reduction 'XTEL, local package'
_computing_molecular_graphics 'XTEL, local package'
_computing_publication_material 'XTEL, local package'
_computing_structure_refinement 'XTEL, local package'
_computing_structure_solution MULTAN78
_diffrn_ambient_temperature 95.
_diffrn_measured_fraction_theta_full 0
_diffrn_measured_fraction_theta_max 1
_diffrn_measurement_device_type 'refurbished Picker diffractometer'
_diffrn_measurement_method '\q/2\q scans'
_diffrn_radiation_type 'Mo K\a'
_diffrn_radiation_wavelength 0.71069
_diffrn_reflns_av_R_equivalents 0.08
_diffrn_reflns_limit_h_max 5
_diffrn_reflns_limit_h_min -17
_diffrn_reflns_limit_k_max 21
_diffrn_reflns_limit_k_min 0
_diffrn_reflns_limit_l_max 25
_diffrn_reflns_limit_l_min -25
_diffrn_reflns_number 12381
_diffrn_reflns_theta_full 0
_diffrn_reflns_theta_max 22.5075
_diffrn_reflns_theta_min 3.12104
_diffrn_standards_decay_% 3
_diffrn_standards_interval_count 300
_diffrn_standards_number 4
_exptl_absorpt_coefficient_mu 0.6043
_exptl_absorpt_correction_type none
_exptl_absorpt_process_details none
_exptl_crystal_colour colorless
_exptl_crystal_density_diffrn 1.372
_exptl_crystal_density_method 'not measured'
_exptl_crystal_description 'irregular fragment'
_exptl_crystal_F_000 3256
_exptl_crystal_size_max .30
_exptl_crystal_size_mid .25
_exptl_crystal_size_min .20
_refine_diff_density_max 0.26
_refine_diff_density_min -0.27
_refine_ls_abs_structure_details none
_refine_ls_extinction_coef 0.00000005(2)
_refine_ls_extinction_expression
;
Larson, A. C. (1967).  Acta Cryst. 23, p. 664.  Eq. (3)
;
_refine_ls_extinction_method Zachariasen
_refine_ls_goodness_of_fit_ref 1.0976
_refine_ls_matrix_type full
_refine_ls_number_parameters 767
_refine_ls_number_reflns 6694
_refine_ls_R_factor_gt 0.045
_refine_ls_shift/su_max 0.0648
_refine_ls_structure_factor_coef F
_refine_ls_weighting_details w^-1^=\s^2^(F)+(.07F)^2^
_refine_ls_weighting_scheme calc
_refine_ls_wR_factor_ref 0.0488
_reflns_number_gt 6694
_reflns_number_total 9777
_reflns_threshold_expression F^2^>2.33\s(F^2^)
_cod_original_sg_symbol_H-M 'P 21/c'
_cod_database_code 5000429

loop_
_symmetry_equiv_pos_as_xyz
x,y,z
-x,1/2+y,1/2-z
x,1/2-y,1/2+z
-x,-y,-z

loop_
_atom_site_label
_atom_site_type_symbol
_atom_site_fract_x
_atom_site_fract_y
_atom_site_fract_z
_atom_site_U_iso_or_equiv
_atom_site_adp_type
_atom_site_occupancy
_atom_site_disorder_group
_atom_site_disorder_assembly
ZR1 ZR 0.48031(4) 0.18212(3) 0.07975(3) 0.0176(2) Uani 1 0 .
ZR2 ZR 0.63199(4) 0.27678(3) 0.03520(3) 0.0181(2) Uani 1 0 .
ZR3 ZR 0.85136(4) 0.34584(3) 0.09840(3) 0.0213(2) Uani 1 0 .
ZR4 ZR 0.97423(4) 0.41679(3) 0.23002(3) 0.0203(2) Uani 1 0 .
O5 O 0.7385(2) 0.3073(2) 0.09231(17) 0.0195(15) Uani 1 0 .
O6 O 0.3791(2) 0.1261(2) 0.03772(18) 0.0218(16) Uani 1 0 .
C7 C 0.3050(4) 0.1525(3) -0.0023(3) 0.030(3) Uani 1 0 .
C8 C 0.3357(4) 0.2023(3) -0.0432(3) 0.029(3) Uani 1 0 .
O9 O 0.4072(2) 0.2374(2) -0.00356(19) 0.0240(16) Uani 1 0 .
C10 C 0.2536(4) 0.0953(4) -0.0368(3) 0.034(3) Uani 1 0 .
C11 C 0.2527(4) 0.1882(4) 0.0328(3) 0.037(3) Uani 1 0 .
C12 C 0.3693(4) 0.1656(4) -0.0884(3) 0.037(3) Uani 1 0 .
C13 C 0.2701(4) 0.2536(4) -0.0726(3) 0.042(3) Uani 1 0 .
O14 O 0.5826(2) 0.1771(2) 0.03901(17) 0.0188(15) Uani 1 0 .
C15 C 0.6329(4) 0.1219(3) 0.0268(3) 0.022(2) Uani 1 0 .
C16 C 0.6701(4) 0.1485(3) -0.0224(3) 0.026(3) Uani 1 0 .
O17 O 0.6996(3) 0.2154(2) -0.00458(18) 0.0203(16) Uani 1 0 .
C18 C 0.5769(4) 0.0610(3) 0.0097(3) 0.025(2) Uani 1 0 .
C19 C 0.7020(4) 0.1090(3) 0.0832(3) 0.027(3) Uani 1 0 .
C20 C 0.7412(5) 0.1052(4) -0.0290(4) 0.039(3) Uani 1 0 .
C21 C 0.6043(5) 0.1527(3) -0.0812(3) 0.031(3) Uani 1 0 .
O22 O 0.4323(2) 0.2400(2) 0.12988(18) 0.0219(16) Uani 1 0 .
C23 C 0.4558(4) 0.3077(3) 0.1458(3) 0.031(3) Uani 1 0 .
C24 C 0.5500(4) 0.3143(3) 0.1445(3) 0.026(3) Uani 1 0 .
O25 O 0.5536(2) 0.2782(2) 0.09232(18) 0.0196(15) Uani 1 0 .
C26 C 0.4445(5) 0.3197(4) 0.2066(3) 0.036(3) Uani 1 0 .
C27 C 0.3978(5) 0.3533(3) 0.1021(3) 0.038(3) Uani 1 0 .
C28 C 0.6087(4) 0.2780(4) 0.1959(3) 0.037(3) Uani 1 0 .
C29 C 0.5795(5) 0.3854(4) 0.1415(3) 0.042(3) Uani 1 0 .
O30 O 0.5271(3) 0.2968(2) -0.03527(18) 0.0243(16) Uani 1 0 .
C31 C 0.5127(4) 0.3559(4) -0.0694(3) 0.034(3) Uani 1 0 .
C32 C 0.5995(4) 0.3860(3) -0.0668(3) 0.030(3) Uani 1 0 .
O33 O 0.6484(3) 0.3753(2) -0.00562(18) 0.0241(16) Uani 1 0 .
C34 C 0.4625(5) 0.4061(4) -0.0421(4) 0.045(3) Uani 1 0 .
C35 C 0.4609(5) 0.3404(4) -0.1312(4) 0.052(3) Uani 1 0 .
C36 C 0.5997(5) 0.4590(4) -0.0834(3) 0.041(3) Uani 1 0 .
C37 C 0.6454(5) 0.3464(4) -0.1045(3) 0.045(3) Uani 1 0 .
O38 O 0.5211(2) 0.1106(2) 0.13577(17) 0.0182(15) Uani 1 0 .
C39 C 0.5228(4) 0.0605(3) 0.1789(3) 0.021(2) Uani 1 0 .
C40 C 0.4301(4) 0.0412(3) 0.1758(3) 0.027(3) Uani 1 0 .
O41 O 0.3880(3) 0.0202(2) 0.11726(19) 0.0286(17) Uani 1 0 .
C42 C 0.5699(4) 0.0887(3) 0.2381(3) 0.031(3) Uani 1 0 .
C43 C 0.5694(4) 0.0004(3) 0.1643(3) 0.029(3) Uani 1 0 .
C44 C 0.4258(5) -0.0185(4) 0.2147(3) 0.042(3) Uani 1 0 .
C45 C 0.3821(4) 0.0994(4) 0.1927(3) 0.035(3) Uani 1 0 .
O46 O 0.8501(3) 0.2642(2) 0.03407(19) 0.0315(18) Uani 1 0 .
C47 C 0.9130(5) 0.2663(4) 0.0008(3) 0.037(3) Uani 1 0 .
C48 C 0.9925(5) 0.2920(5) 0.0441(3) 0.048(3) Uani 1 0 .
O49 O 0.9665(3) 0.3413(2) 0.0795(2) 0.0334(18) Uani 1 0 .
C50 C 0.9214(5) 0.1997(5) -0.0265(4) 0.062(4) Uani 1 0 .
C51 C 0.8798(6) 0.3160(5) -0.0497(4) 0.060(4) Uani 1 0 .
C52 C 1.0564(5) 0.3217(4) 0.0165(4) 0.053(4) Uani 1 0 .
C53 C 1.0387(5) 0.2350(5) 0.0843(4) 0.056(4) Uani 1 0 .
O54 O 0.9116(3) 0.3233(2) 0.18696(18) 0.0233(16) Uani 1 0 .
C55 C 0.9107(4) 0.2702(3) 0.2290(3) 0.024(2) Uani 1 0 .
C56 C 0.9990(4) 0.2729(3) 0.2749(3) 0.028(3) Uani 1 0 .
O57 O 1.0170(2) 0.3426(2) 0.28671(18) 0.0249(17) Uani 1 0 .
C58 C 0.8910(5) 0.2040(4) 0.1967(3) 0.038(3) Uani 1 0 .
C59 C 0.8408(4) 0.2885(4) 0.2573(3) 0.035(3) Uani 1 0 .
C60 C 1.0684(5) 0.2435(4) 0.2522(4) 0.046(3) Uani 1 0 .
C61 C 0.9991(4) 0.2391(4) 0.3322(3) 0.038(3) Uani 1 0 .
O62 O 0.7965(3) 0.4217(2) 0.04152(19) 0.0335(18) Uani 1 0 .
C63 C 0.8274(5) 0.4896(4) 0.0531(3) 0.042(3) Uani 1 0 .
C64 C 0.8431(4) 0.4990(3) 0.1197(3) 0.029(3) Uani 1 0 .
O65 O 0.8883(3) 0.4391(2) 0.14548(18) 0.0219(16) Uani 1 0 .
C66 C 0.9071(6) 0.4957(4) 0.0332(3) 0.059(4) Uani 1 0 .
C67 C 0.7624(6) 0.5386(4) 0.0180(4) 0.061(4) Uani 1 0 .
C68 C 0.8967(5) 0.5600(4) 0.1450(3) 0.042(3) Uani 1 0 .
C69 C 0.7623(4) 0.5008(4) 0.1387(3) 0.039(3) Uani 1 0 .
O70 O 1.0700(3) 0.4827(2) 0.24660(19) 0.0248(17) Uani 1 0 .
C71 C 1.1518(4) 0.4685(4) 0.2394(3) 0.029(3) Uani 1 0 .
C72 C 1.1390(4) 0.4319(4) 0.1809(3) 0.034(3) Uani 1 0 .
O73 O 1.0674(3) 0.3877(2) 0.17760(18) 0.0257(17) Uani 1 0 .
C74 C 1.1975(4) 0.5356(4) 0.2407(3) 0.037(3) Uani 1 0 .
C75 C 1.1991(4) 0.4276(4) 0.2929(3) 0.038(3) Uani 1 0 .
C76 C 1.1184(5) 0.4780(4) 0.1288(3) 0.045(3) Uani 1 0 .
C77 C 1.2148(4) 0.3876(4) 0.1791(4) 0.051(3) Uani 1 0 .
O78 O 0.9135(3) 0.4646(2) 0.27626(19) 0.0251(17) Uani 1 0 .
C79 C 0.8892(4) 0.4961(4) 0.3231(3) 0.034(3) Uani 1 0 .
C80 C 0.9652(9) 0.4958(9) 0.3756(5) 0.138(8) Uani 1 0 .
C81 C 0.8620(7) 0.5662(5) 0.3043(5) 0.082(5) Uani 1 0 .
C82 C 0.8166(8) 0.4597(5) 0.3323(6) 0.126(8) Uani 1 0 .
C83 C 0.9390(14) 0.5249(16) 0.4272(7) 0.40(2) Uani 1 0 .
O84 O 1.0353(6) 0.5292(9) 0.3648(8) 0.343(14) Uani 1 0 .
C85 C 0.9806(11) 0.4184(7) 0.3882(4) 0.150(9) Uani 1 0 .
HT1 H 0.7107 0.4045 0.007 0.038 Uiso 1 0 .
HT2 H 0.384 0.0507 0.0853 0.038 Uiso 1 0 .
HT3 H 0.7982 0.2431 0.0038 0.038 Uiso 1 0 .
HT4 H 1.0455 0.3781 0.1374 0.038 Uiso 1 0 .
H1 H 0.2038 0.1127 -0.063 0.0463 Uiso 1 0 .
H2 H 0.2865 0.0732 -0.0586 0.0463 Uiso 1 0 .
H3 H 0.2397 0.0646 -0.0106 0.0463 Uiso 1 0 .
H4 H 0.285 0.2237 0.055 0.05 Uiso 1 0 .
H5 H 0.2028 0.206 0.0068 0.05 Uiso 1 0 .
H6 H 0.2378 0.1573 0.0588 0.05 Uiso 1 0 .
H7 H 0.3237 0.1439 -0.1158 0.0494 Uiso 1 0 .
H8 H 0.3951 0.1966 -0.1082 0.0494 Uiso 1 0 .
H9 H 0.4095 0.1331 -0.0691 0.0494 Uiso 1 0 .
H10 H 0.2502 0.2761 -0.0437 0.0543 Uiso 1 0 .
H11 H 0.2949 0.2854 -0.0927 0.0543 Uiso 1 0 .
H12 H 0.2244 0.232 -0.0997 0.0543 Uiso 1 0 .
H13 H 0.5516 0.0509 0.0402 0.0372 Uiso 1 0 .
H14 H 0.5339 0.0701 -0.0254 0.0372 Uiso 1 0 .
H15 H 0.6098 0.0241 0.0038 0.0372 Uiso 1 0 .
H16 H 0.6766 0.0986 0.1135 0.0402 Uiso 1 0 .
H17 H 0.7354 0.0723 0.0774 0.0402 Uiso 1 0 .
H18 H 0.7359 0.1477 0.0932 0.0402 Uiso 1 0 .
H19 H 0.7204 0.062 -0.0418 0.0523 Uiso 1 0 .
H20 H 0.7653 0.1248 -0.0573 0.0523 Uiso 1 0 .
H21 H 0.7832 0.102 0.0074 0.0523 Uiso 1 0 .
H22 H 0.5582 0.1792 -0.0779 0.0439 Uiso 1 0 .
H23 H 0.6289 0.1721 -0.1091 0.0439 Uiso 1 0 .
H24 H 0.5848 0.1088 -0.0938 0.0439 Uiso 1 0 .
H25 H 0.4808 0.291 0.2341 0.0494 Uiso 1 0 .
H26 H 0.4578 0.3651 0.2176 0.0494 Uiso 1 0 .
H27 H 0.3874 0.3112 0.2059 0.0494 Uiso 1 0 .
H28 H 0.4109 0.3985 0.113 0.0504 Uiso 1 0 .
H29 H 0.4046 0.3455 0.0642 0.0504 Uiso 1 0 .
H30 H 0.3407 0.3442 0.1015 0.0504 Uiso 1 0 .
H31 H 0.5893 0.2333 0.1976 0.0495 Uiso 1 0 .
H32 H 0.6643 0.2768 0.1913 0.0495 Uiso 1 0 .
H33 H 0.6097 0.3005 0.2313 0.0495 Uiso 1 0 .
H34 H 0.6356 0.3848 0.1371 0.0544 Uiso 1 0 .
H35 H 0.5431 0.4075 0.1092 0.0544 Uiso 1 0 .
H36 H 0.5804 0.408 0.1768 0.0544 Uiso 1 0 .
H37 H 0.4948 0.4174 -0.0038 0.0585 Uiso 1 0 .
H38 H 0.4514 0.4454 -0.0658 0.0585 Uiso 1 0 .
H39 H 0.4107 0.3863 -0.0411 0.0585 Uiso 1 0 .
H40 H 0.4505 0.3805 -0.1537 0.0654 Uiso 1 0 .
H41 H 0.4899 0.3094 -0.1488 0.0654 Uiso 1 0 .
H42 H 0.4079 0.3215 -0.1302 0.0654 Uiso 1 0 .
H43 H 0.6569 0.474 -0.076 0.0531 Uiso 1 0 .
H44 H 0.572 0.4641 -0.1239 0.0531 Uiso 1 0 .
H45 H 0.5721 0.4845 -0.0608 0.0531 Uiso 1 0 .
H46 H 0.6459 0.3003 -0.0948 0.0577 Uiso 1 0 .
H47 H 0.6172 0.3528 -0.1446 0.0577 Uiso 1 0 .
H48 H 0.7021 0.3622 -0.0966 0.0577 Uiso 1 0 .
H49 H 0.5728 0.0558 0.2678 0.0437 Uiso 1 0 .
H50 H 0.6255 0.101 0.238 0.0437 Uiso 1 0 .
H51 H 0.541 0.1271 0.2466 0.0437 Uiso 1 0 .
H52 H 0.5723 -0.0338 0.1925 0.0417 Uiso 1 0 .
H53 H 0.5404 -0.0159 0.1264 0.0417 Uiso 1 0 .
H54 H 0.6252 0.0133 0.1644 0.0417 Uiso 1 0 .
H55 H 0.3683 -0.0309 0.2092 0.0547 Uiso 1 0 .
H56 H 0.4556 -0.0551 0.2043 0.0547 Uiso 1 0 .
H57 H 0.4504 -0.0069 0.2544 0.0547 Uiso 1 0 .
H58 H 0.4066 0.1105 0.2328 0.0477 Uiso 1 0 .
H59 H 0.3847 0.1371 0.1689 0.0477 Uiso 1 0 .
H60 H 0.3245 0.0871 0.1872 0.0477 Uiso 1 0 .
H61 H 0.8677 0.1864 -0.0504 0.0748 Uiso 1 0 .
H62 H 0.9597 0.2042 -0.0497 0.0748 Uiso 1 0 .
H63 H 0.9422 0.1678 0.0035 0.0748 Uiso 1 0 .
H64 H 0.8745 0.3589 -0.0338 0.0735 Uiso 1 0 .
H65 H 0.9187 0.3183 -0.0726 0.0735 Uiso 1 0 .
H66 H 0.8266 0.3013 -0.0731 0.0735 Uiso 1 0 .
H67 H 1.1031 0.338 0.046 0.0654 Uiso 1 0 .
H68 H 1.0746 0.2881 -0.0059 0.0654 Uiso 1 0 .
H69 H 1.0309 0.3574 -0.009 0.0654 Uiso 1 0 .
H70 H 1.0016 0.2158 0.1041 0.0687 Uiso 1 0 .
H71 H 1.0564 0.2022 0.0616 0.0687 Uiso 1 0 .
H72 H 1.0867 0.2532 0.1125 0.0687 Uiso 1 0 .
H73 H 0.8394 0.2075 0.1672 0.051 Uiso 1 0 .
H74 H 0.9354 0.1933 0.1795 0.051 Uiso 1 0 .
H75 H 0.8874 0.1697 0.2237 0.051 Uiso 1 0 .
H76 H 0.8538 0.3296 0.2775 0.0485 Uiso 1 0 .
H77 H 0.7886 0.2918 0.228 0.0485 Uiso 1 0 .
H78 H 0.8366 0.2541 0.2846 0.0485 Uiso 1 0 .
H79 H 1.059 0.1967 0.2462 0.0581 Uiso 1 0 .
H80 H 1.0678 0.2643 0.2162 0.0581 Uiso 1 0 .
H81 H 1.1213 0.2508 0.28 0.0581 Uiso 1 0 .
H82 H 0.9558 0.2575 0.3466 0.0512 Uiso 1 0 .
H83 H 0.9899 0.1923 0.3258 0.0512 Uiso 1 0 .
H84 H 1.0525 0.2459 0.3601 0.0512 Uiso 1 0 .
H85 H 0.9487 0.4652 0.0549 0.0721 Uiso 1 0 .
H86 H 0.8948 0.4854 -0.0074 0.0721 Uiso 1 0 .
H87 H 0.9286 0.5401 0.0397 0.0721 Uiso 1 0 .
H88 H 0.7833 0.583 0.0246 0.0718 Uiso 1 0 .
H89 H 0.75 0.5284 -0.0227 0.0718 Uiso 1 0 .
H90 H 0.7114 0.5352 0.0297 0.0718 Uiso 1 0 .
H91 H 0.9101 0.5593 0.1863 0.0551 Uiso 1 0 .
H92 H 0.9471 0.5594 0.1329 0.0551 Uiso 1 0 .
H93 H 0.8657 0.5998 0.1305 0.0551 Uiso 1 0 .
H94 H 0.7316 0.5406 0.1246 0.0508 Uiso 1 0 .
H95 H 0.7282 0.4629 0.123 0.0508 Uiso 1 0 .
H96 H 0.7756 0.4997 0.1802 0.0508 Uiso 1 0 .
H97 H 1.2538 0.5278 0.2396 0.0511 Uiso 1 0 .
H98 H 1.1688 0.5618 0.2076 0.0511 Uiso 1 0 .
H99 H 1.1978 0.5592 0.2756 0.0511 Uiso 1 0 .
H100 H 1.1718 0.3856 0.2926 0.05 Uiso 1 0 .
H101 H 1.2556 0.4206 0.2916 0.05 Uiso 1 0 .
H102 H 1.1992 0.4512 0.3277 0.05 Uiso 1 0 .
H103 H 1.1657 0.5055 0.1302 0.0579 Uiso 1 0 .
H104 H 1.1045 0.4522 0.0939 0.0579 Uiso 1 0 .
H105 H 1.0715 0.5052 0.1301 0.0579 Uiso 1 0 .
H106 H 1.228 0.3588 0.2126 0.0624 Uiso 1 0 .
H107 H 1.2006 0.3615 0.1446 0.0624 Uiso 1 0 .
H108 H 1.262 0.4151 0.1801 0.0624 Uiso 1 0 .
H109 H 0.9078 0.5921 0.298 0.1703 Uiso 1 0 .
H110 H 0.8176 0.566 0.2674 0.1703 Uiso 1 0 .
H111 H 0.8403 0.5889 0.3324 0.1703 Uiso 1 0 .
H112 H 0.7705 0.4581 0.2958 0.1294 Uiso 1 0 .
H113 H 0.8298 0.4142 0.3439 0.1294 Uiso 1 0 .
H114 H 0.794 0.4807 0.3608 0.1294 Uiso 1 0 .
H115 H 0.9341 0.5744 0.4227 0.3462 Uiso 1 0 .
H116 H 0.887 0.5077 0.4257 0.3462 Uiso 1 0 .
H117 H 0.9798 0.517 0.4633 0.3462 Uiso 1 0 .
H118 H 0.926 0.3989 0.3875 0.1526 Uiso 1 0 .
H119 H 0.9994 0.3957 0.3584 0.1526 Uiso 1 0 .
H120 H 1.0187 0.4081 0.4253 0.1526 Uiso 1 0 .

loop_
_atom_site_aniso_label
_atom_site_aniso_U_11
_atom_site_aniso_U_22
_atom_site_aniso_U_33
_atom_site_aniso_U_12
_atom_site_aniso_U_13
_atom_site_aniso_U_23
ZR1 0.015(2) 0.016(4) 0.021(6) 0.0011(3) 0.0026(3) -0.0016(3)
ZR2 0.019(3) 0.016(4) 0.018(5) 0.0000(3) 0.0042(3) -0.0002(3)
ZR3 0.022(3) 0.022(5) 0.019(6) -0.0040(3) 0.0060(3) -0.0002(3)
ZR4 0.015(2) 0.025(6) 0.021(6) 0.0003(3) 0.0048(3) -0.0005(3)
O5 0.022(4) 0.020(5) 0.018(6) -0.002(2) 0.0066(19) -0.0030(19)
O6 0.014(3) 0.019(5) 0.027(8) 0.0014(19) -0.003(2) -0.000(2)
C7 0.022(5) 0.026(7) 0.036(11) -0.000(3) 0.000(3) -0.003(3)
C8 0.020(5) 0.032(8) 0.029(9) 0.002(3) -0.004(3) -0.003(3)
O9 0.018(4) 0.019(5) 0.028(9) 0.003(2) -0.005(2) 0.000(2)
C10 0.024(5) 0.035(9) 0.036(11) -0.003(3) -0.003(3) 0.006(4)
C11 0.018(5) 0.041(11) 0.046(14) 0.004(3) -0.001(3) 0.000(4)
C12 0.027(6) 0.043(11) 0.033(11) -0.013(4) -0.005(3) -0.001(4)
C13 0.030(6) 0.036(9) 0.053(16) -0.001(4) 0.001(4) 0.010(4)
O14 0.022(4) 0.015(4) 0.020(6) -0.001(2) 0.0060(19) -0.0012(19)
C15 0.025(5) 0.016(5) 0.027(9) 0.003(3) 0.010(3) -0.007(3)
C16 0.023(5) 0.024(7) 0.033(10) -0.007(3) 0.011(3) -0.009(3)
O17 0.024(4) 0.018(5) 0.021(6) -0.004(2) 0.009(2) -0.006(2)
C18 0.032(6) 0.018(6) 0.028(9) -0.001(3) 0.015(3) -0.004(3)
C19 0.020(5) 0.023(7) 0.036(11) 0.004(3) 0.007(3) 0.004(3)
C20 0.037(7) 0.025(7) 0.063(19) -0.009(4) 0.028(4) -0.012(4)
C21 0.047(8) 0.024(7) 0.028(9) -0.013(4) 0.020(4) -0.009(3)
O22 0.018(4) 0.018(5) 0.031(9) -0.004(2) 0.008(2) -0.006(2)
C23 0.031(6) 0.020(6) 0.045(14) -0.004(3) 0.018(4) -0.009(4)
C24 0.027(6) 0.021(6) 0.032(10) -0.002(3) 0.013(3) -0.011(3)
O25 0.022(4) 0.014(4) 0.024(7) -0.0002(19) 0.008(2) -0.006(2)
C26 0.041(8) 0.029(8) 0.049(15) -0.008(4) 0.029(4) -0.015(4)
C27 0.038(7) 0.025(7) 0.056(17) 0.010(4) 0.020(4) 0.001(4)
C28 0.029(6) 0.052(13) 0.028(9) -0.005(4) 0.006(3) -0.010(4)
C29 0.049(9) 0.034(9) 0.055(17) -0.016(4) 0.032(4) -0.028(4)
O30 0.026(5) 0.024(6) 0.019(6) 0.000(2) -0.002(2) 0.004(2)
C31 0.037(7) 0.033(9) 0.027(9) 0.000(4) 0.000(3) 0.015(4)
C32 0.031(6) 0.028(8) 0.024(8) -0.004(3) -0.003(3) 0.009(3)
O33 0.028(5) 0.023(6) 0.017(5) -0.003(2) -0.001(2) 0.005(2)
C34 0.038(7) 0.032(9) 0.07(2) 0.015(4) 0.016(4) 0.019(4)
C35 0.051(9) 0.048(12) 0.042(13) -0.013(4) -0.010(4) 0.018(4)
C36 0.051(9) 0.035(9) 0.028(9) -0.006(4) -0.002(4) 0.008(4)
C37 0.059(10) 0.045(12) 0.030(10) 0.000(4) 0.014(4) 0.009(4)
O38 0.017(3) 0.017(5) 0.020(6) 0.0006(19) 0.0042(19) -0.002(2)
C39 0.021(5) 0.020(6) 0.022(7) 0.002(3) 0.006(3) 0.004(3)
C40 0.026(5) 0.024(7) 0.032(10) -0.003(3) 0.011(3) 0.000(3)
O41 0.024(4) 0.028(7) 0.028(9) -0.006(2) -0.002(2) 0.002(2)
C42 0.037(7) 0.034(9) 0.019(7) -0.005(3) 0.001(3) 0.005(3)
C43 0.030(6) 0.023(7) 0.033(10) 0.004(3) 0.008(3) 0.010(3)
C44 0.038(7) 0.048(12) 0.040(13) -0.017(4) 0.015(4) 0.005(4)
C45 0.025(5) 0.049(12) 0.035(11) 0.003(4) 0.016(3) 0.006(4)
O46 0.027(5) 0.044(11) 0.029(9) -0.014(2) 0.017(2) -0.010(2)
C47 0.039(7) 0.042(11) 0.041(13) -0.010(4) 0.028(4) -0.017(4)
C48 0.041(8) 0.074(18) 0.036(11) -0.024(5) 0.024(4) -0.026(5)
O49 0.030(5) 0.042(10) 0.031(9) -0.013(2) 0.014(2) -0.010(2)
C50 0.057(10) 0.078(19) 0.06(2) -0.020(5) 0.040(5) -0.036(5)
C51 0.061(11) 0.077(19) 0.052(16) -0.004(5) 0.030(5) -0.015(5)
C52 0.045(8) 0.064(16) 0.058(18) -0.012(5) 0.029(5) -0.025(5)
C53 0.050(9) 0.069(17) 0.054(17) 0.010(5) 0.025(5) -0.001(5)
O54 0.019(4) 0.027(7) 0.024(7) 0.001(2) 0.006(2) 0.007(2)
C55 0.034(6) 0.019(6) 0.021(7) -0.002(3) 0.010(3) 0.006(3)
C56 0.022(5) 0.033(9) 0.028(9) 0.002(3) 0.004(3) 0.006(3)
O57 0.017(3) 0.031(8) 0.026(8) 0.003(2) 0.005(2) 0.005(2)
C58 0.051(9) 0.029(8) 0.032(10) -0.004(4) 0.008(4) 0.003(4)
C59 0.025(5) 0.057(14) 0.023(8) -0.005(4) 0.004(3) 0.005(4)
C60 0.039(7) 0.037(10) 0.07(2) 0.013(4) 0.022(4) 0.010(4)
C61 0.030(6) 0.042(11) 0.036(11) 0.002(4) -0.002(4) 0.012(4)
O62 0.038(6) 0.027(7) 0.028(8) -0.012(2) -0.003(2) 0.003(2)
C63 0.047(9) 0.032(9) 0.034(11) -0.014(4) -0.009(4) 0.003(4)
C64 0.025(5) 0.022(6) 0.031(10) 0.004(3) -0.009(3) 0.007(3)
O65 0.021(4) 0.018(5) 0.025(8) -0.000(2) 0.004(2) 0.002(2)
C66 0.076(13) 0.063(16) 0.040(13) -0.048(5) 0.019(5) -0.000(5)
C67 0.077(13) 0.028(8) 0.055(17) -0.014(5) -0.022(5) 0.009(4)
C68 0.045(8) 0.030(8) 0.045(14) -0.004(4) 0.002(4) 0.001(4)
C69 0.034(7) 0.026(7) 0.047(15) 0.011(4) -0.005(4) -0.003(4)
O70 0.020(4) 0.025(6) 0.029(9) -0.003(2) 0.005(2) -0.007(2)
C71 0.017(4) 0.038(10) 0.032(10) -0.003(3) 0.009(3) 0.000(3)
C72 0.023(5) 0.039(10) 0.040(12) -0.012(3) 0.010(3) -0.004(4)
O73 0.020(4) 0.032(8) 0.027(8) -0.004(2) 0.010(2) -0.004(2)
C74 0.019(5) 0.043(11) 0.046(14) -0.006(3) 0.003(3) -0.003(4)
C75 0.020(5) 0.041(11) 0.050(15) -0.009(4) 0.004(4) 0.001(4)
C76 0.045(8) 0.058(14) 0.036(11) -0.028(4) 0.016(4) -0.000(4)
C77 0.017(5) 0.067(17) 0.07(2) -0.011(4) 0.023(4) -0.020(5)
O78 0.022(4) 0.027(7) 0.029(9) 0.001(2) 0.012(2) -0.001(2)
C79 0.033(6) 0.034(9) 0.043(13) -0.006(4) 0.021(4) -0.009(4)
C80 0.11(2) 0.23(6) 0.060(19) 0.104(12) 0.005(7) -0.073(10)
C81 0.14(2) 0.053(14) 0.09(3) 0.036(6) 0.089(8) 0.003(6)
C82 0.17(3) 0.073(18) 0.21(6) -0.049(8) 0.179(12) -0.064(9)
C83 0.29(5) 0.75(18) 0.08(3) 0.38(3) -0.075(13) -0.19(2)
O84 0.075(13) 0.49(12) 0.47(14) -0.091(12) 0.094(11) -0.42(2)
C85 0.26(4) 0.18(4) 0.041(14) 0.171(14) 0.081(9) 0.053(8)

loop_
_atom_type_symbol
_atom_type_description
_atom_type_scat_dispersion_real
_atom_type_scat_dispersion_imag
_atom_type_scat_source
ZR Zr -2.965 0.56 'International Tables Vol. IV (1974) Table 2.2B'
O O 0.008 0.006 'International Tables Vol. IV (1974) Table 2.2B'
C C 0.002 0.002 'International Tables Vol. IV (1974) Table 2.2B'
H H 0 0 'International Tables Vol. IV (1974) Table 2.2B'

loop_
_geom_angle_atom_site_label_1
_geom_angle_atom_site_label_2
_geom_angle_atom_site_label_3
_geom_angle
_geom_angle_site_symmetry_1
_geom_angle_site_symmetry_2
_geom_angle_site_symmetry_3
_geom_angle_publ_flag
O6 ZR1 O9 71.18(16) . . . no
O6 ZR1 O14 113.00(16) . . . no
O6 ZR1 O22 102.01(17) . . . no
O6 ZR1 O25 151.30(16) . . . no
O6 ZR1 O38 90.71(17) . . . no
O9 ZR1 O14 85.71(15) . . . no
O9 ZR1 O22 92.01(16) . . . no
O9 ZR1 O25 80.63(15) . . . no
O9 ZR1 O38 160.85(16) . . . no
O14 ZR1 O22 141.92(16) . . . no
O14 ZR1 O25 69.03(14) . . . no
O14 ZR1 O38 96.16(16) . . . no
O22 ZR1 O25 73.08(15) . . . no
O22 ZR1 O38 97.99(17) . . . no
O25 ZR1 O38 117.88(16) . . . no
O5 ZR2 O14 121.60(16) . . . no
O5 ZR2 O17 90.45(16) . . . no
O5 ZR2 O25 97.95(16) . . . no
O5 ZR2 O30 149.92(17) . . . no
O5 ZR2 O33 80.60(16) . . . no
O14 ZR2 O17 74.20(15) . . . no
O14 ZR2 O25 71.49(15) . . . no
O14 ZR2 O30 88.44(16) . . . no
O14 ZR2 O33 156.62(15) . . . no
O17 ZR2 O25 143.88(16) . . . no
O17 ZR2 O30 100.40(17) . . . no
O17 ZR2 O33 100.36(16) . . . no
O25 ZR2 O30 89.69(16) . . . no
O25 ZR2 O33 115.64(16) . . . no
O30 ZR2 O33 69.93(16) . . . no
O5 ZR3 O46 80.49(16) . . . no
O5 ZR3 O49 149.96(17) . . . no
O5 ZR3 O54 99.35(16) . . . no
O5 ZR3 O62 90.29(17) . . . no
O5 ZR3 O65 119.65(16) . . . no
O46 ZR3 O49 69.80(17) . . . no
O46 ZR3 O54 116.02(17) . . . no
O46 ZR3 O62 99.75(18) . . . no
O46 ZR3 O65 158.17(15) . . . no
O49 ZR3 O54 90.05(17) . . . no
O49 ZR3 O62 98.75(19) . . . no
O49 ZR3 O65 90.39(17) . . . no
O54 ZR3 O62 143.96(18) . . . no
O54 ZR3 O65 71.51(16) . . . no
O62 ZR3 O65 73.55(17) . . . no
O54 ZR4 O57 73.77(17) . . . no
O54 ZR4 O65 69.31(15) . . . no
O54 ZR4 O70 150.94(16) . . . no
O54 ZR4 O73 80.49(15) . . . no
O54 ZR4 O78 115.21(16) . . . no
O57 ZR4 O65 143.03(17) . . . no
O57 ZR4 O70 104.07(17) . . . no
O57 ZR4 O73 90.77(16) . . . no
O57 ZR4 O78 97.21(18) . . . no
O65 ZR4 O70 108.95(17) . . . no
O65 ZR4 O73 85.02(15) . . . no
O65 ZR4 O78 96.72(17) . . . no
O70 ZR4 O73 70.51(16) . . . no
O70 ZR4 O78 93.85(17) . . . no
O73 ZR4 O78 163.84(17) . . . no
ZR2 O5 ZR3 143.2(2) . . . no
ZR1 O6 C7 124.1(4) . . . no
ZR1 O9 C8 117.3(4) . . . no
ZR1 O14 ZR2 108.93(17) . . . no
ZR1 O14 C15 132.9(4) . . . no
ZR2 O14 C15 116.6(3) . . . no
ZR2 O17 C16 120.4(3) . . . no
ZR1 O22 C23 126.2(4) . . . no
ZR1 O25 ZR2 107.72(17) . . . no
ZR1 O25 C24 113.0(3) . . . no
ZR2 O25 C24 137.1(4) . . . no
ZR2 O30 C31 126.2(4) . . . no
ZR2 O33 C32 117.1(4) . . . no
ZR2 O33 HT1 122.7(3) . . . no
C32 O33 HT1 113.1(4) . . . no
ZR1 O38 C39 160.5(4) . . . no
C40 O41 HT2 119.1(5) . . . no
ZR3 O46 C47 118.3(4) . . . no
ZR3 O46 HT3 128.3(3) . . . no
C47 O46 HT3 101.9(4) . . . no
ZR3 O49 C48 126.7(4) . . . no
ZR3 O54 ZR4 107.86(18) . . . no
ZR3 O54 C55 138.3(4) . . . no
ZR4 O54 C55 112.6(3) . . . no
ZR4 O57 C56 125.0(4) . . . no
ZR3 O62 C63 119.7(4) . . . no
ZR3 O62 HT1 112.0(2) . . . no
C63 O62 HT1 124.0(4) . . . no
ZR3 O65 ZR4 108.67(18) . . . no
ZR3 O65 C64 116.9(4) . . . no
ZR4 O65 C64 133.6(4) . . . no
ZR4 O70 C71 124.1(4) . . . no
ZR4 O73 C72 118.0(4) . . . no
ZR4 O73 HT4 118.3(3) . . . no
C72 O73 HT4 104.8(4) . . . no
ZR4 O78 C79 164.2(4) . . . no
O6 C7 C8 106.5(5) . . . no
O6 C7 C10 109.2(5) . . . no
O6 C7 C11 108.5(5) . . . no
C8 C7 C10 111.6(6) . . . no
C8 C7 C11 111.6(6) . . . no
C10 C7 C11 109.3(6) . . . no
O9 C8 C7 104.1(5) . . . no
O9 C8 C12 107.4(5) . . . no
O9 C8 C13 108.4(5) . . . no
C7 C8 C12 111.9(6) . . . no
C7 C8 C13 113.8(6) . . . no
C12 C8 C13 110.8(6) . . . no
C7 C10 H1 109.4(6) . . . no
C7 C10 H2 109.0(6) . . . no
C7 C10 H3 109.4(6) . . . no
H1 C10 H2 109.4(7) . . . no
H1 C10 H3 110.1(7) . . . no
H2 C10 H3 109.5(7) . . . no
C7 C11 H4 109.5(6) . . . no
C7 C11 H5 109.6(7) . . . no
C7 C11 H6 109.5(7) . . . no
H4 C11 H5 109.4(7) . . . no
H4 C11 H6 109.3(7) . . . no
H5 C11 H6 109.5(7) . . . no
C8 C12 H7 109.2(6) . . . no
C8 C12 H8 109.5(7) . . . no
C8 C12 H9 109.2(6) . . . no
H7 C12 H8 109.7(7) . . . no
H7 C12 H9 109.5(7) . . . no
H8 C12 H9 109.8(7) . . . no
C8 C13 H10 109.4(7) . . . no
C8 C13 H11 109.3(6) . . . no
C8 C13 H12 109.7(7) . . . no
H10 C13 H11 109.2(8) . . . no
H10 C13 H12 109.8(7) . . . no
H11 C13 H12 109.4(8) . . . no
O14 C15 C16 104.8(5) . . . no
O14 C15 C18 108.9(5) . . . no
O14 C15 C19 106.3(5) . . . no
C16 C15 C18 114.3(5) . . . no
C16 C15 C19 111.4(5) . . . no
C18 C15 C19 110.6(5) . . . no
O17 C16 C15 105.5(5) . . . no
O17 C16 C20 110.8(5) . . . no
O17 C16 C21 108.4(5) . . . no
C15 C16 C20 111.3(6) . . . no
C15 C16 C21 112.4(5) . . . no
C20 C16 C21 108.5(6) . . . no
C15 C18 H13 109.3(6) . . . no
C15 C18 H14 109.4(6) . . . no
C15 C18 H15 109.5(6) . . . no
H13 C18 H14 109.4(6) . . . no
H13 C18 H15 109.6(6) . . . no
H14 C18 H15 109.7(6) . . . no
C15 C19 H16 109.0(6) . . . no
C15 C19 H17 109.0(6) . . . no
C15 C19 H18 109.2(6) . . . no
H16 C19 H17 109.7(6) . . . no
H16 C19 H18 110.0(7) . . . no
H17 C19 H18 109.9(6) . . . no
C16 C20 H19 109.6(6) . . . no
C16 C20 H20 109.1(7) . . . no
C16 C20 H21 109.8(6) . . . no
H19 C20 H20 109.2(7) . . . no
H19 C20 H21 109.8(8) . . . no
H20 C20 H21 109.3(7) . . . no
C16 C21 H22 109.9(6) . . . no
C16 C21 H23 109.4(6) . . . no
C16 C21 H24 109.3(6) . . . no
H22 C21 H23 109.7(7) . . . no
H22 C21 H24 109.4(7) . . . no
H23 C21 H24 109.2(6) . . . no
O22 C23 C24 105.7(5) . . . no
O22 C23 C26 107.8(5) . . . no
O22 C23 C27 108.4(6) . . . no
C24 C23 C26 112.8(6) . . . no
C24 C23 C27 112.2(6) . . . no
C26 C23 C27 109.7(6) . . . no
O25 C24 C23 104.5(5) . . . no
O25 C24 C28 106.4(5) . . . no
O25 C24 C29 109.8(5) . . . no
C23 C24 C28 111.0(6) . . . no
C23 C24 C29 114.4(6) . . . no
C28 C24 C29 110.3(6) . . . no
C23 C26 H25 109.7(6) . . . no
C23 C26 H26 109.3(6) . . . no
C23 C26 H27 109.5(7) . . . no
H25 C26 H26 109.5(7) . . . no
H25 C26 H27 109.7(7) . . . no
H26 C26 H27 109.1(7) . . . no
C23 C27 H28 109.6(7) . . . no
C23 C27 H29 109.6(6) . . . no
C23 C27 H30 109.3(6) . . . no
H28 C27 H29 109.8(7) . . . no
H28 C27 H30 109.4(7) . . . no
H29 C27 H30 109.2(8) . . . no
C24 C28 H31 109.6(6) . . . no
C24 C28 H32 109.8(7) . . . no
C24 C28 H33 109.7(7) . . . no
H31 C28 H32 109.1(7) . . . no
H31 C28 H33 109.2(7) . . . no
H32 C28 H33 109.3(7) . . . no
C24 C29 H34 109.0(6) . . . no
C24 C29 H35 109.7(7) . . . no
C24 C29 H36 109.5(7) . . . no
H34 C29 H35 109.3(8) . . . no
H34 C29 H36 108.9(7) . . . no
H35 C29 H36 110.4(7) . . . no
O30 C31 C32 107.3(5) . . . no
O30 C31 C34 108.9(6) . . . no
O30 C31 C35 110.3(6) . . . no
C32 C31 C34 109.1(6) . . . no
C32 C31 C35 112.9(6) . . . no
C34 C31 C35 108.4(6) . . . no
O33 C32 C31 103.5(5) . . . no
O33 C32 C36 111.0(5) . . . no
O33 C32 C37 106.1(5) . . . no
C31 C32 C36 115.9(6) . . . no
C31 C32 C37 112.1(6) . . . no
C36 C32 C37 107.8(6) . . . no
C31 C34 H37 109.5(6) . . . no
C31 C34 H38 108.8(7) . . . no
C31 C34 H39 109.2(7) . . . no
H37 C34 H38 109.7(8) . . . no
H37 C34 H39 110.2(8) . . . no
H38 C34 H39 109.4(7) . . . no
C31 C35 H40 109.8(7) . . . no
C31 C35 H41 110.1(7) . . . no
C31 C35 H42 109.2(7) . . . no
H40 C35 H41 109.8(8) . . . no
H40 C35 H42 108.8(8) . . . no
H41 C35 H42 109.1(8) . . . no
C32 C36 H43 109.2(7) . . . no
C32 C36 H44 109.5(7) . . . no
C32 C36 H45 109.6(7) . . . no
H43 C36 H44 109.1(7) . . . no
H43 C36 H45 109.3(7) . . . no
H44 C36 H45 110.2(8) . . . no
C32 C37 H46 109.3(7) . . . no
C32 C37 H47 109.4(7) . . . no
C32 C37 H48 109.1(7) . . . no
H46 C37 H47 110.1(8) . . . no
H46 C37 H48 109.4(8) . . . no
H47 C37 H48 109.6(7) . . . no
O38 C39 C40 108.4(5) . . . no
O38 C39 C42 107.9(5) . . . no
O38 C39 C43 107.5(5) . . . no
C40 C39 C42 112.4(5) . . . no
C40 C39 C43 110.3(5) . . . no
C42 C39 C43 110.1(5) . . . no
O41 C40 C39 108.9(5) . . . no
O41 C40 C44 105.4(5) . . . no
O41 C40 C45 109.4(5) . . . no
C39 C40 C44 112.1(6) . . . no
C39 C40 C45 111.9(5) . . . no
C44 C40 C45 108.9(6) . . . no
C39 C42 H49 109.7(6) . . . no
C39 C42 H50 110.1(6) . . . no
C39 C42 H51 109.7(6) . . . no
H49 C42 H50 109.2(7) . . . no
H49 C42 H51 108.8(7) . . . no
H50 C42 H51 109.3(7) . . . no
C39 C43 H52 109.8(6) . . . no
C39 C43 H53 109.5(6) . . . no
C39 C43 H54 109.5(6) . . . no
H52 C43 H53 109.5(7) . . . no
H52 C43 H54 109.4(6) . . . no
H53 C43 H54 109.1(7) . . . no
C40 C44 H55 109.5(7) . . . no
C40 C44 H56 109.3(6) . . . no
C40 C44 H57 109.4(7) . . . no
H55 C44 H56 109.4(7) . . . no
H55 C44 H57 109.5(7) . . . no
H56 C44 H57 109.7(8) . . . no
C40 C45 H58 109.5(6) . . . no
C40 C45 H59 109.7(6) . . . no
C40 C45 H60 109.7(7) . . . no
H58 C45 H59 109.4(7) . . . no
H58 C45 H60 109.2(7) . . . no
H59 C45 H60 109.3(7) . . . no
O46 C47 C48 104.6(5) . . . no
O46 C47 C50 111.7(6) . . . no
O46 C47 C51 106.6(6) . . . no
C48 C47 C50 115.4(7) . . . no
C48 C47 C51 111.3(7) . . . no
C50 C47 C51 107.0(7) . . . no
O49 C48 C47 106.8(6) . . . no
O49 C48 C52 110.0(7) . . . no
O49 C48 C53 108.6(6) . . . no
C47 C48 C52 114.6(7) . . . no
C47 C48 C53 110.8(7) . . . no
C52 C48 C53 105.9(7) . . . no
C47 C50 H61 108.9(8) . . . no
C47 C50 H62 108.7(8) . . . no
C47 C50 H63 109.2(7) . . . no
H61 C50 H62 109.9(8) . . . no
H61 C50 H63 110.3(9) . . . no
H62 C50 H63 109.9(9) . . . no
C47 C51 H64 109.1(8) . . . no
C47 C51 H65 109.1(8) . . . no
C47 C51 H66 109.3(8) . . . no
H64 C51 H65 109.6(9) . . . no
H64 C51 H66 109.9(9) . . . no
H65 C51 H66 109.9(8) . . . no
C48 C52 H67 109.8(8) . . . no
C48 C52 H68 109.4(8) . . . no
C48 C52 H69 109.4(7) . . . no
H67 C52 H68 109.7(8) . . . no
H67 C52 H69 109.7(8) . . . no
H68 C52 H69 108.8(8) . . . no
C48 C53 H70 109.3(7) . . . no
C48 C53 H71 109.7(8) . . . no
C48 C53 H72 109.0(8) . . . no
H70 C53 H71 110.0(9) . . . no
H70 C53 H72 109.2(9) . . . no
H71 C53 H72 109.7(8) . . . no
O54 C55 C56 105.7(5) . . . no
O54 C55 C58 109.3(5) . . . no
O54 C55 C59 106.1(5) . . . no
C56 C55 C58 114.3(6) . . . no
C56 C55 C59 110.8(5) . . . no
C58 C55 C59 110.3(6) . . . no
O57 C56 C55 105.8(5) . . . no
O57 C56 C60 108.0(6) . . . no
O57 C56 C61 107.9(6) . . . no
C55 C56 C60 112.9(6) . . . no
C55 C56 C61 112.4(5) . . . no
C60 C56 C61 109.5(6) . . . no
C55 C58 H73 109.5(7) . . . no
C55 C58 H74 109.1(6) . . . no
C55 C58 H75 109.4(6) . . . no
H73 C58 H74 109.7(7) . . . no
H73 C58 H75 110.1(7) . . . no
H74 C58 H75 109.0(7) . . . no
C55 C59 H76 109.8(6) . . . no
C55 C59 H77 109.6(6) . . . no
C55 C59 H78 109.2(6) . . . no
H76 C59 H77 110.1(7) . . . no
H76 C59 H78 109.0(7) . . . no
H77 C59 H78 109.0(7) . . . no
C56 C60 H79 109.2(7) . . . no
C56 C60 H80 109.4(6) . . . no
C56 C60 H81 109.5(7) . . . no
H79 C60 H80 109.4(8) . . . no
H79 C60 H81 109.5(7) . . . no
H80 C60 H81 109.9(8) . . . no
C56 C61 H82 109.8(6) . . . no
C56 C61 H83 109.5(7) . . . no
C56 C61 H84 109.4(6) . . . no
H82 C61 H83 109.7(7) . . . no
H82 C61 H84 109.5(8) . . . no
H83 C61 H84 109.0(7) . . . no
O62 C63 C64 105.0(6) . . . no
O62 C63 C66 107.7(7) . . . no
O62 C63 C67 110.0(6) . . . no
C64 C63 C66 113.3(6) . . . no
C64 C63 C67 112.2(7) . . . no
C66 C63 C67 108.4(7) . . . no
O65 C64 C63 104.6(6) . . . no
O65 C64 C68 108.6(5) . . . no
O65 C64 C69 106.4(5) . . . no
C63 C64 C68 114.5(6) . . . no
C63 C64 C69 113.3(6) . . . no
C68 C64 C69 109.0(6) . . . no
C63 C66 H85 109.5(7) . . . no
C63 C66 H86 109.8(7) . . . no
C63 C66 H87 109.8(8) . . . no
H85 C66 H86 109.2(10) . . . no
H85 C66 H87 109.2(8) . . . no
H86 C66 H87 109.3(8) . . . no
C63 C67 H88 110.1(7) . . . no
C63 C67 H89 109.9(8) . . . no
C63 C67 H90 109.7(8) . . . no
H88 C67 H89 109.5(9) . . . no
H88 C67 H90 109.0(9) . . . no
H89 C67 H90 108.7(8) . . . no
C64 C68 H91 109.8(7) . . . no
C64 C68 H92 109.3(7) . . . no
C64 C68 H93 109.2(6) . . . no
H91 C68 H92 110.0(7) . . . no
H91 C68 H93 109.5(8) . . . no
H92 C68 H93 109.1(7) . . . no
C64 C69 H94 109.8(7) . . . no
C64 C69 H95 109.5(7) . . . no
C64 C69 H96 109.8(6) . . . no
H94 C69 H95 109.1(7) . . . no
H94 C69 H96 109.4(7) . . . no
H95 C69 H96 109.2(8) . . . no
O70 C71 C72 107.7(5) . . . no
O70 C71 C74 107.3(5) . . . no
O70 C71 C75 106.6(5) . . . no
C72 C71 C74 112.3(6) . . . no
C72 C71 C75 114.0(6) . . . no
C74 C71 C75 108.4(6) . . . no
O73 C72 C71 104.1(5) . . . no
O73 C72 C76 109.3(5) . . . no
O73 C72 C77 107.5(6) . . . no
C71 C72 C76 113.3(6) . . . no
C71 C72 C77 113.0(6) . . . no
C76 C72 C77 109.3(6) . . . no
C71 C74 H97 109.5(7) . . . no
C71 C74 H98 109.5(6) . . . no
C71 C74 H99 109.5(7) . . . no
H97 C74 H98 109.4(7) . . . no
H97 C74 H99 109.7(7) . . . no
H98 C74 H99 109.1(7) . . . no
C71 C75 H100 109.5(6) . . . no
C71 C75 H101 109.4(7) . . . no
C71 C75 H102 109.4(7) . . . no
H100 C75 H101 109.6(8) . . . no
H100 C75 H102 109.4(7) . . . no
H101 C75 H102 109.6(7) . . . no
C72 C76 H103 109.3(7) . . . no
C72 C76 H104 109.2(7) . . . no
C72 C76 H105 108.9(7) . . . no
H103 C76 H104 110.1(7) . . . no
H103 C76 H105 109.7(8) . . . no
H104 C76 H105 109.6(8) . . . no
C72 C77 H106 108.9(7) . . . no
C72 C77 H107 109.5(7) . . . no
C72 C77 H108 109.4(8) . . . no
H106 C77 H107 109.4(9) . . . no
H106 C77 H108 109.4(8) . . . no
H107 C77 H108 110.2(8) . . . no
O78 C79 C80 107.1(6) . . . no
O78 C79 C81 107.7(6) . . . no
O78 C79 C82 108.2(6) . . . no
C80 C79 C81 111.2(9) . . . no
C80 C79 C82 113.8(11) . . . no
C81 C79 C82 108.6(8) . . . no
O84 C80 C79 112.6(14) . . . no
O84 C80 C83 113.1(18) . . . no
O84 C80 C85 113.5(11) . . . no
C79 C80 C83 107.9(10) . . . no
C79 C80 C85 102.3(12) . . . no
C83 C80 C85 106.6(17) . . . no
C79 C81 H109 111.5(9) . . . no
C79 C81 H110 110.6(9) . . . no
C79 C81 H111 112.0(8) . . . no
H109 C81 H110 106.8(9) . . . no
H109 C81 H111 108.3(10) . . . no
H110 C81 H111 107.3(10) . . . no
C79 C82 H112 110.3(10) . . . no
C79 C82 H113 112.5(11) . . . no
C79 C82 H114 112.3(10) . . . no
H112 C82 H113 106.3(10) . . . no
H112 C82 H114 106.4(12) . . . no
H113 C82 H114 108.5(12) . . . no
C80 C83 H115 109(2) . . . no
C80 C83 H116 107.3(19) . . . no
C80 C83 H117 112.2(13) . . . no
H115 C83 H116 108.8(14) . . . no
H115 C83 H117 106(2) . . . no
H116 C83 H117 113(3) . . . no
C80 C85 H118 106.7(11) . . . no
C80 C85 H119 112.8(11) . . . no
C80 C85 H120 114.6(15) . . . no
H118 C85 H119 106.5(17) . . . no
H118 C85 H120 107.3(12) . . . no
H119 C85 H120 108.4(11) . . . no
O33 HT1 O62 157.1(3) . . . no

loop_
_geom_bond_atom_site_label_1
_geom_bond_atom_site_label_2
_geom_bond_distance
_geom_bond_site_symmetry_1
_geom_bond_site_symmetry_2
_geom_bond_publ_flag
ZR1 O6 2.026(4) . . no
ZR1 O9 2.294(4) . . no
ZR1 O14 2.164(4) . . no
ZR1 O22 1.974(4) . . no
ZR1 O25 2.243(4) . . no
ZR1 O38 1.941(4) . . no
ZR2 O5 1.992(4) . . no
ZR2 O14 2.162(4) . . no
ZR2 O17 2.054(4) . . no
ZR2 O25 2.114(4) . . no
ZR2 O30 2.084(4) . . no
ZR2 O33 2.243(4) . . no
ZR3 O5 1.979(4) . . no
ZR3 O46 2.230(4) . . no
ZR3 O49 2.069(4) . . no
ZR3 O54 2.109(4) . . no
ZR3 O62 2.063(5) . . no
ZR3 O65 2.170(4) . . no
ZR4 O54 2.239(4) . . no
ZR4 O57 1.994(4) . . no
ZR4 O65 2.157(4) . . no
ZR4 O70 2.007(4) . . no
ZR4 O73 2.301(4) . . no
ZR4 O78 1.929(4) . . no
O6 C7 1.423(7) . . no
O9 C8 1.467(7) . . no
O14 C15 1.455(7) . . no
O17 C16 1.445(7) . . no
O22 C23 1.427(8) . . no
O25 C24 1.448(7) . . no
O30 C31 1.413(8) . . no
O33 C32 1.467(7) . . no
O33 HT1 1.145(4) . . no
O38 C39 1.426(7) . . no
O41 C40 1.433(8) . . no
O41 HT2 0.961(4) . . no
O46 C47 1.467(8) . . no
O46 HT3 1.041(4) . . no
O49 C48 1.433(9) . . no
O54 C55 1.458(7) . . no
O57 C56 1.436(8) . . no
O62 C63 1.449(8) . . no
O62 HT1 1.463(4) . . no
O65 C64 1.453(7) . . no
O70 C71 1.433(7) . . no
O73 C72 1.458(8) . . no
O73 HT4 0.941(4) . . no
O78 C79 1.428(8) . . no
O84 C80 1.42(2) . . no
C7 C8 1.569(10) . . no
C7 C10 1.520(9) . . no
C7 C11 1.531(10) . . no
C8 C12 1.523(10) . . no
C8 C13 1.512(9) . . no
C10 H1 0.946(7) . . no
C10 H2 0.954(7) . . no
C10 H3 0.946(7) . . no
C11 H4 0.951(7) . . no
C11 H5 0.949(7) . . no
C11 H6 0.950(8) . . no
C12 H7 0.950(7) . . no
C12 H8 0.947(7) . . no
C12 H9 0.950(7) . . no
C13 H10 0.950(8) . . no
C13 H11 0.954(8) . . no
C13 H12 0.947(7) . . no
C15 C16 1.554(9) . . no
C15 C18 1.512(9) . . no
C15 C19 1.520(9) . . no
C16 C20 1.497(9) . . no
C16 C21 1.514(9) . . no
C18 H13 0.951(6) . . no
C18 H14 0.950(7) . . no
C18 H15 0.948(6) . . no
C19 H16 0.948(7) . . no
C19 H17 0.949(6) . . no
C19 H18 0.946(7) . . no
C20 H19 0.948(7) . . no
C20 H20 0.955(7) . . no
C20 H21 0.947(8) . . no
C21 H22 0.948(7) . . no
C21 H23 0.950(7) . . no
C21 H24 0.953(7) . . no
C23 C24 1.567(9) . . no
C23 C26 1.523(10) . . no
C23 C27 1.506(10) . . no
C24 C28 1.514(10) . . no
C24 C29 1.509(10) . . no
C26 H25 0.947(8) . . no
C26 H26 0.953(7) . . no
C26 H27 0.951(7) . . no
C27 H28 0.947(7) . . no
C27 H29 0.950(8) . . no
C27 H30 0.954(7) . . no
C28 H31 0.953(8) . . no
C28 H32 0.952(7) . . no
C28 H33 0.950(7) . . no
C29 H34 0.959(7) . . no
C29 H35 0.942(9) . . no
C29 H36 0.947(7) . . no
C31 C32 1.535(9) . . no
C31 C34 1.552(10) . . no
C31 C35 1.510(10) . . no
C32 C36 1.511(10) . . no
C32 C37 1.541(10) . . no
C34 H37 0.944(9) . . no
C34 H38 0.953(7) . . no
C34 H39 0.947(8) . . no
C35 H40 0.950(8) . . no
C35 H41 0.946(9) . . no
C35 H42 0.958(8) . . no
C36 H43 0.957(8) . . no
C36 H44 0.947(7) . . no
C36 H45 0.945(8) . . no
C37 H46 0.948(8) . . no
C37 H47 0.945(7) . . no
C37 H48 0.954(8) . . no
C39 C40 1.555(9) . . no
C39 C42 1.513(9) . . no
C39 C43 1.515(9) . . no
C40 C44 1.522(10) . . no
C40 C45 1.521(9) . . no
C42 H49 0.955(7) . . no
C42 H50 0.948(7) . . no
C42 H51 0.954(7) . . no
C43 H52 0.948(7) . . no
C43 H53 0.951(7) . . no
C43 H54 0.953(7) . . no
C44 H55 0.952(7) . . no
C44 H56 0.950(8) . . no
C44 H57 0.948(8) . . no
C45 H58 0.951(7) . . no
C45 H59 0.949(7) . . no
C45 H60 0.953(7) . . no
C47 C48 1.513(10) . . no
C47 C50 1.503(11) . . no
C47 C51 1.535(12) . . no
C48 C52 1.505(10) . . no
C48 C53 1.544(12) . . no
C50 H61 0.946(9) . . no
C50 H62 0.950(8) . . no
C50 H63 0.945(10) . . no
C51 H64 0.949(9) . . no
C51 H65 0.949(8) . . no
C51 H66 0.946(9) . . no
C52 H67 0.944(8) . . no
C52 H68 0.953(8) . . no
C52 H69 0.954(9) . . no
C53 H70 0.949(8) . . no
C53 H71 0.944(8) . . no
C53 H72 0.953(9) . . no
C55 C56 1.557(9) . . no
C55 C58 1.517(9) . . no
C55 C59 1.528(9) . . no
C56 C60 1.510(10) . . no
C56 C61 1.517(9) . . no
C58 H73 0.942(7) . . no
C58 H74 0.956(8) . . no
C58 H75 0.950(7) . . no
C59 H76 0.946(8) . . no
C59 H77 0.946(7) . . no
C59 H78 0.959(7) . . no
C60 H79 0.952(8) . . no
C60 H80 0.948(8) . . no
C60 H81 0.947(8) . . no
C61 H82 0.946(7) . . no
C61 H83 0.952(8) . . no
C61 H84 0.954(7) . . no
C63 C64 1.541(10) . . no
C63 C66 1.519(11) . . no
C63 C67 1.517(11) . . no
C64 C68 1.527(10) . . no
C64 C69 1.518(10) . . no
C66 H85 0.953(10) . . no
C66 H86 0.951(8) . . no
C66 H87 0.951(8) . . no
C67 H88 0.948(8) . . no
C67 H89 0.951(9) . . no
C67 H90 0.958(10) . . no
C68 H91 0.944(8) . . no
C68 H92 0.950(8) . . no
C68 H93 0.955(8) . . no
C69 H94 0.951(7) . . no
C69 H95 0.954(7) . . no
C69 H96 0.949(8) . . no
C71 C72 1.532(10) . . no
C71 C74 1.532(10) . . no
C71 C75 1.530(10) . . no
C72 C76 1.504(10) . . no
C72 C77 1.538(10) . . no
C74 H97 0.947(7) . . no
C74 H98 0.953(7) . . no
C74 H99 0.951(8) . . no
C75 H100 0.950(7) . . no
C75 H101 0.948(7) . . no
C75 H102 0.951(8) . . no
C76 H103 0.946(7) . . no
C76 H104 0.947(8) . . no
C76 H105 0.951(9) . . no
C77 H106 0.955(9) . . no
C77 H107 0.946(8) . . no
C77 H108 0.946(7) . . no
C79 C80 1.502(13) . . no
C79 C81 1.500(11) . . no
C79 C82 1.466(11) . . no
C80 C83 1.523(16) . . no
C80 C85 1.58(2) . . no
C81 H109 0.959(11) . . no
C81 H110 0.972(12) . . no
C81 H111 0.954(8) . . no
C82 H112 0.982(16) . . no
C82 H113 0.957(13) . . no
C82 H114 0.955(9) . . no
C83 H115 0.99(3) . . no
C83 H116 0.91(3) . . no
C83 H117 0.945(15) . . no
C85 H118 0.975(19) . . no
C85 H119 0.961(10) . . no
C85 H120 0.951(12) . . no
